data_4110413
loop_
_publ_author_name
'Varinder K. Aggarwal'
'Jonathan P. H. Charmant'
'Daniel Fuentes'
'Jeremy N. Harvey'
'George Hynd'
'Diasuke Ohara'
'Willy Picoul'
'Rapha\"el Robiette'
'Catherine Smith'
'Jean-Luc Vasse'
'Caroline L. Winn'

_publ_section_title
;
 Highly Enantioselective Synthesis of Glycidic Amides Using
 Camphor-Derived Sulfonium Salts. Mechanism and Applications in Synthesis
;
_journal_name_full 'Journal of the American Chemical Society'
_journal_page_first 2105
_journal_page_last 2114
_journal_paper_doi 10.1021/ja0568345
_journal_volume 128
_journal_year 2006
_chemical_absolute_configuration ad
_chemical_formula_moiety 'C20 H34 N O2 S, Cl O4'
_chemical_formula_sum 'C20 H34 Cl N O6 S'
_chemical_formula_weight 451.99
_space_group_IT_number 4
_symmetry_cell_setting monoclinic
_symmetry_space_group_name_Hall 'P 2yb'
_symmetry_space_group_name_H-M 'P 1 21 1'
_atom_sites_solution_hydrogens geom
_atom_sites_solution_primary direct
_atom_sites_solution_secondary difmap
_audit_creation_method SHELXL-97
_cell_angle_alpha 90.00
_cell_angle_beta 98.291(12)
_cell_angle_gamma 90.00
_cell_formula_units_Z 2
_cell_length_a 7.6504(9)
_cell_length_b 13.3702(18)
_cell_length_c 11.4418(19)
_cell_measurement_reflns_used 1022
_cell_measurement_temperature 173(2)
_cell_measurement_theta_max 27.4
_cell_measurement_theta_min 3.4
_cell_volume 1158.1(3)
_computing_cell_refinement 'Bruker SMART'
_computing_data_collection 'Bruker SMART'
_computing_data_reduction 'Bruker SHELXTL'
_computing_molecular_graphics 'Bruker SHELXTL'
_computing_publication_material 'Bruker SHELXTL'
_computing_structure_refinement 'SHELXL-97 (Sheldrick, 1997)'
_computing_structure_solution 'SHELXS-97 (Sheldrick, 1990)'
_diffrn_ambient_temperature 173(2)
_diffrn_detector_area_resol_mean 8.2
_diffrn_measured_fraction_theta_full 0.961
_diffrn_measured_fraction_theta_max 0.961
_diffrn_measurement_device_type 'CCD area detector'
_diffrn_measurement_method 'frames each covering 0.3 \% in \f and \o'
_diffrn_radiation_monochromator graphite
_diffrn_radiation_source 'fine-focus sealed tube'
_diffrn_radiation_type MoK\a
_diffrn_radiation_wavelength 0.71073
_diffrn_reflns_av_R_equivalents 0.0254
_diffrn_reflns_av_sigmaI/netI 0.0462
_diffrn_reflns_limit_h_max 9
_diffrn_reflns_limit_h_min -9
_diffrn_reflns_limit_k_max 17
_diffrn_reflns_limit_k_min -16
_diffrn_reflns_limit_l_max 14
_diffrn_reflns_limit_l_min -13
_diffrn_reflns_number 6051
_diffrn_reflns_theta_full 27.48
_diffrn_reflns_theta_max 27.48
_diffrn_reflns_theta_min 1.80
_diffrn_standards_decay_% 0
_exptl_absorpt_coefficient_mu 0.289
_exptl_absorpt_correction_T_max 0.940
_exptl_absorpt_correction_T_min 0.845
_exptl_absorpt_correction_type multi-scan
_exptl_absorpt_process_details 'SADABS (Sheldrick, 2001)'
_exptl_crystal_colour Colourless
_exptl_crystal_density_diffrn 1.296
_exptl_crystal_description Block
_exptl_crystal_F_000 484
_exptl_crystal_size_max 0.2
_exptl_crystal_size_mid 0.2
_exptl_crystal_size_min 0.2
_refine_diff_density_max 0.211
_refine_diff_density_min -0.216
_refine_diff_density_rms 0.048
_refine_ls_abs_structure_details 'Flack H D (1983), Acta Cryst. A39, 876-881'
_refine_ls_abs_structure_Flack 0.00(5)
_refine_ls_extinction_coef 0.0094(16)
_refine_ls_extinction_expression Fc^*^=kFc[1+0.001xFc^2^\l^3^/sin(2\q)]^-1/4^
_refine_ls_extinction_method SHELXL
_refine_ls_goodness_of_fit_ref 1.041
_refine_ls_hydrogen_treatment constr
_refine_ls_matrix_type full
_refine_ls_number_parameters 269
_refine_ls_number_reflns 4106
_refine_ls_number_restraints 1
_refine_ls_restrained_S_all 1.041
_refine_ls_R_factor_all 0.0446
_refine_ls_R_factor_gt 0.0348
_refine_ls_shift/su_max 0.001
_refine_ls_shift/su_mean 0.000
_refine_ls_structure_factor_coef Fsqd
_refine_ls_weighting_details 'calc w=1/[\s^2^(Fo^2^)+(0.0444P)^2^+0.0439P] where P=(Fo^2^+2Fc^2^)/3'
_refine_ls_weighting_scheme calc
_refine_ls_wR_factor_gt 0.0810
_refine_ls_wR_factor_ref 0.0856
_reflns_number_gt 3598
_reflns_number_total 4106
_reflns_threshold_expression >2\s(I)
_cod_data_source_file ja0568345si20051018_034524.cif
_cod_data_source_block sh1a
_cod_original_sg_symbol_H-M 'P 21'
_cod_database_code 4110413

loop_
_symmetry_equiv_pos_as_xyz
'x, y, z'
'-x, y+1/2, -z'

loop_
_atom_site_label
_atom_site_type_symbol
_atom_site_fract_x
_atom_site_fract_y
_atom_site_fract_z
_atom_site_U_iso_or_equiv
_atom_site_adp_type
_atom_site_occupancy
_atom_site_symmetry_multiplicity
_atom_site_calc_flag
_atom_site_refinement_flags
C1 C 0.4673(3) 0.46227(17) 0.6836(2) 0.0268(6) Uani 1 1 d .
H1 H 0.5517 0.4641 0.6246 0.032 Uiso 1 1 calc R
C2 C 0.5618(3) 0.41300(18) 0.8001(2) 0.0287(6) Uani 1 1 d .
H2 H 0.6877 0.3987 0.7920 0.034 Uiso 1 1 calc R
C3 C 0.4590(3) 0.31279(18) 0.8035(2) 0.0298(6) Uani 1 1 d .
C4 C 0.5135(4) 0.25188(19) 0.6999(2) 0.0354(6) Uani 1 1 d .
H4A H 0.4795 0.1808 0.7053 0.042 Uiso 1 1 calc R
H4B H 0.6426 0.2559 0.6994 0.042 Uiso 1 1 calc R
C5 C 0.4117(4) 0.30126(19) 0.5882(3) 0.0344(6) Uani 1 1 d .
H5A H 0.4935 0.3255 0.5349 0.041 Uiso 1 1 calc R
H5B H 0.3263 0.2541 0.5446 0.041 Uiso 1 1 calc R
C6 C 0.3161(3) 0.38896(18) 0.6395(2) 0.0278(5) Uani 1 1 d .
H6 H 0.2160 0.4186 0.5845 0.033 Uiso 1 1 calc R
C7 C 0.2645(3) 0.34332(19) 0.7543(2) 0.0293(6) Uani 1 1 d .
C8 C 0.7089(4) 0.4749(2) 0.9854(3) 0.0522(8) Uani 1 1 d .
H8A H 0.7191 0.4085 1.0222 0.078 Uiso 1 1 calc R
H8B H 0.6991 0.5257 1.0459 0.078 Uiso 1 1 calc R
H8C H 0.8139 0.4882 0.9479 0.078 Uiso 1 1 calc R
C9 C 0.4894(4) 0.2602(2) 0.9218(3) 0.0409(7) Uani 1 1 d .
H9A H 0.4195 0.1986 0.9175 0.061 Uiso 1 1 calc R
H9B H 0.4535 0.3042 0.9825 0.061 Uiso 1 1 calc R
H9C H 0.6150 0.2438 0.9419 0.061 Uiso 1 1 calc R
C10 C 0.1386(4) 0.2535(2) 0.7297(3) 0.0412(7) Uani 1 1 d .
H10A H 0.1140 0.2253 0.8047 0.062 Uiso 1 1 calc R
H10B H 0.1938 0.2024 0.6857 0.062 Uiso 1 1 calc R
H10C H 0.0278 0.2756 0.6829 0.062 Uiso 1 1 calc R
C11 C 0.1758(3) 0.4165(2) 0.8307(3) 0.0348(6) Uani 1 1 d .
H11A H 0.0636 0.4394 0.7866 0.052 Uiso 1 1 calc R
H11B H 0.2536 0.4740 0.8511 0.052 Uiso 1 1 calc R
H11C H 0.1536 0.3827 0.9031 0.052 Uiso 1 1 calc R
C12 C 0.3115(3) 0.6279(2) 0.5626(3) 0.0349(6) Uani 1 1 d .
H12A H 0.2886 0.7000 0.5614 0.052 Uiso 1 1 calc R
H12B H 0.2011 0.5920 0.5365 0.052 Uiso 1 1 calc R
H12C H 0.3975 0.6124 0.5095 0.052 Uiso 1 1 calc R
C13 C 0.6099(3) 0.65105(19) 0.7261(3) 0.0320(6) Uani 1 1 d .
H13A H 0.6856 0.6266 0.7979 0.038 Uiso 1 1 calc R
H13B H 0.6699 0.6369 0.6568 0.038 Uiso 1 1 calc R
C14 C 0.5778(3) 0.76250(18) 0.7358(2) 0.0287(6) Uani 1 1 d .
C15 C 0.6780(4) 0.93255(19) 0.7206(2) 0.0333(6) Uani 1 1 d .
H15A H 0.5517 0.9452 0.6916 0.040 Uiso 1 1 calc R
H15B H 0.7485 0.9659 0.6658 0.040 Uiso 1 1 calc R
C16 C 0.7231(4) 0.9777(2) 0.8403(3) 0.0399(7) Uani 1 1 d .
H16 H 0.6579 0.9563 0.9004 0.048 Uiso 1 1 calc R
C17 C 0.8451(5) 1.0441(2) 0.8678(4) 0.0629(10) Uani 1 1 d .
H17A H 0.9128 1.0672 0.8099 0.075 Uiso 1 1 calc R
H17B H 0.8669 1.0698 0.9460 0.075 Uiso 1 1 calc R
C18 C 0.8884(3) 0.7890(2) 0.7045(2) 0.0344(6) Uani 1 1 d .
H18A H 0.9486 0.8429 0.6662 0.041 Uiso 1 1 calc R
H18B H 0.8764 0.7310 0.6502 0.041 Uiso 1 1 calc R
C19 C 1.0039(4) 0.7592(2) 0.8160(3) 0.0403(7) Uani 1 1 d .
H19 H 1.1235 0.7442 0.8098 0.048 Uiso 1 1 calc R
C20 C 0.9574(4) 0.7518(2) 0.9201(3) 0.0427(7) Uani 1 1 d .
H20A H 0.8392 0.7660 0.9311 0.051 Uiso 1 1 calc R
H20B H 1.0415 0.7322 0.9854 0.051 Uiso 1 1 calc R
N1 N 0.7111(3) 0.82386(15) 0.7189(2) 0.0275(5) Uani 1 1 d .
O1 O 0.4334(2) 0.79200(13) 0.75656(18) 0.0380(5) Uani 1 1 d .
O2 O 0.5551(2) 0.47799(13) 0.89823(16) 0.0339(4) Uani 1 1 d .
S1 S 0.39797(7) 0.58987(4) 0.70994(6) 0.02760(16) Uani 1 1 d .
Cl1 Cl 0.16004(7) 0.99369(4) 0.51014(6) 0.03168(16) Uani 1 1 d .
O3 O 0.3267(2) 1.04053(15) 0.55055(19) 0.0448(5) Uani 1 1 d .
O4 O 0.1851(3) 0.88960(16) 0.4925(2) 0.0631(7) Uani 1 1 d .
O5 O 0.0857(3) 1.03870(18) 0.39961(19) 0.0530(6) Uani 1 1 d .
O6 O 0.0409(2) 1.00842(17) 0.59399(19) 0.0475(5) Uani 1 1 d .

loop_
_atom_site_aniso_label
_atom_site_aniso_U_11
_atom_site_aniso_U_22
_atom_site_aniso_U_33
_atom_site_aniso_U_23
_atom_site_aniso_U_13
_atom_site_aniso_U_12
C1 0.0245(12) 0.0224(12) 0.0347(15) -0.0015(10) 0.0086(10) -0.0015(9)
C2 0.0282(12) 0.0265(13) 0.0319(16) -0.0026(11) 0.0057(11) 0.0016(9)
C3 0.0323(13) 0.0240(13) 0.0332(16) 0.0002(11) 0.0048(11) -0.0002(9)
C4 0.0399(15) 0.0262(14) 0.0398(17) -0.0028(12) 0.0049(13) 0.0014(11)
C5 0.0428(15) 0.0269(14) 0.0337(17) -0.0069(12) 0.0059(13) -0.0034(11)
C6 0.0283(12) 0.0226(12) 0.0324(16) -0.0013(11) 0.0043(11) -0.0038(9)
C7 0.0292(12) 0.0273(13) 0.0311(16) 0.0028(11) 0.0033(11) -0.0042(10)
C8 0.0509(18) 0.049(2) 0.051(2) -0.0142(16) -0.0127(14) 0.0045(14)
C9 0.0484(17) 0.0347(15) 0.0388(18) 0.0083(13) 0.0032(13) 0.0033(12)
C10 0.0408(16) 0.0343(15) 0.049(2) 0.0039(14) 0.0079(14) -0.0135(12)
C11 0.0328(13) 0.0367(15) 0.0373(17) 0.0073(12) 0.0131(12) -0.0003(11)
C12 0.0320(14) 0.0271(13) 0.0446(19) 0.0053(12) 0.0018(12) -0.0033(10)
C13 0.0235(12) 0.0255(13) 0.0479(19) -0.0066(12) 0.0080(11) -0.0055(9)
C14 0.0301(13) 0.0264(13) 0.0297(16) -0.0017(11) 0.0044(11) -0.0011(10)
C15 0.0386(14) 0.0250(13) 0.0359(17) 0.0064(12) 0.0044(12) -0.0031(10)
C16 0.0487(16) 0.0257(15) 0.0452(19) -0.0004(13) 0.0066(13) 0.0039(12)
C17 0.073(2) 0.0349(17) 0.076(3) -0.0096(18) -0.0059(19) -0.0031(16)
C18 0.0321(14) 0.0327(15) 0.0414(18) -0.0015(13) 0.0151(13) -0.0083(10)
C19 0.0275(13) 0.0334(15) 0.060(2) -0.0073(14) 0.0057(13) 0.0020(11)
C20 0.0383(15) 0.0403(17) 0.047(2) 0.0009(15) -0.0009(14) 0.0098(12)
N1 0.0275(10) 0.0245(11) 0.0306(13) 0.0010(9) 0.0044(9) -0.0024(8)
O1 0.0307(10) 0.0310(10) 0.0541(13) -0.0025(9) 0.0122(9) -0.0002(7)
O2 0.0346(9) 0.0307(10) 0.0347(11) -0.0069(8) -0.0003(7) 0.0025(7)
S1 0.0241(3) 0.0218(3) 0.0384(4) -0.0008(3) 0.0097(3) -0.0019(2)
Cl1 0.0251(3) 0.0296(3) 0.0417(4) 0.0011(3) 0.0096(2) -0.0034(2)
O3 0.0279(10) 0.0535(13) 0.0535(14) -0.0072(10) 0.0076(9) -0.0108(8)
O4 0.0581(14) 0.0342(12) 0.099(2) -0.0121(12) 0.0163(13) 0.0018(10)
O5 0.0430(12) 0.0733(15) 0.0416(13) 0.0175(11) 0.0022(10) -0.0130(10)
O6 0.0405(11) 0.0530(13) 0.0541(14) 0.0054(11) 0.0239(10) -0.0034(9)

loop_
_atom_type_symbol
_atom_type_description
_atom_type_scat_dispersion_real
_atom_type_scat_dispersion_imag
_atom_type_scat_source
C C 0.0033 0.0016 'International Tables Vol C Tables 4.2.6.8 and 6.1.1.4'
H H 0.0000 0.0000 'International Tables Vol C Tables 4.2.6.8 and 6.1.1.4'
N N 0.0061 0.0033 'International Tables Vol C Tables 4.2.6.8 and 6.1.1.4'
O O 0.0106 0.0060 'International Tables Vol C Tables 4.2.6.8 and 6.1.1.4'
S S 0.1246 0.1234 'International Tables Vol C Tables 4.2.6.8 and 6.1.1.4'
Cl Cl 0.1484 0.1585 'International Tables Vol C Tables 4.2.6.8 and 6.1.1.4'

loop_
_geom_angle_atom_site_label_1
_geom_angle_atom_site_label_2
_geom_angle_atom_site_label_3
_geom_angle
C6 C1 C2 104.07(19)
C6 C1 S1 115.20(16)
C2 C1 S1 111.23(17)
C6 C1 H1 108.7
C2 C1 H1 108.7
S1 C1 H1 108.7
O2 C2 C3 115.4(2)
O2 C2 C1 110.43(19)
C3 C2 C1 102.1(2)
O2 C2 H2 109.5
C3 C2 H2 109.5
C1 C2 H2 109.5
C9 C3 C4 114.7(2)
C9 C3 C2 114.1(2)
C4 C3 C2 104.0(2)
C9 C3 C7 117.3(2)
C4 C3 C7 102.1(2)
C2 C3 C7 102.92(19)
C3 C4 C5 104.4(2)
C3 C4 H4A 110.9
C5 C4 H4A 110.9
C3 C4 H4B 110.9
C5 C4 H4B 110.9
H4A C4 H4B 108.9
C6 C5 C4 102.7(2)
C6 C5 H5A 111.2
C4 C5 H5A 111.2
C6 C5 H5B 111.2
C4 C5 H5B 111.2
H5A C5 H5B 109.1
C5 C6 C1 103.47(19)
C5 C6 C7 102.5(2)
C1 C6 C7 104.1(2)
C5 C6 H6 115.1
C1 C6 H6 115.1
C7 C6 H6 115.1
C11 C7 C10 106.6(2)
C11 C7 C6 114.8(2)
C10 C7 C6 112.4(2)
C11 C7 C3 115.9(2)
C10 C7 C3 113.5(2)
C6 C7 C3 93.57(19)
O2 C8 H8A 109.5
O2 C8 H8B 109.5
H8A C8 H8B 109.5
O2 C8 H8C 109.5
H8A C8 H8C 109.5
H8B C8 H8C 109.5
C3 C9 H9A 109.5
C3 C9 H9B 109.5
H9A C9 H9B 109.5
C3 C9 H9C 109.5
H9A C9 H9C 109.5
H9B C9 H9C 109.5
C7 C10 H10A 109.5
C7 C10 H10B 109.5
H10A C10 H10B 109.5
C7 C10 H10C 109.5
H10A C10 H10C 109.5
H10B C10 H10C 109.5
C7 C11 H11A 109.5
C7 C11 H11B 109.5
H11A C11 H11B 109.5
C7 C11 H11C 109.5
H11A C11 H11C 109.5
H11B C11 H11C 109.5
S1 C12 H12A 109.5
S1 C12 H12B 109.5
H12A C12 H12B 109.5
S1 C12 H12C 109.5
H12A C12 H12C 109.5
H12B C12 H12C 109.5
C14 C13 S1 107.51(17)
C14 C13 H13A 110.2
S1 C13 H13A 110.2
C14 C13 H13B 110.2
S1 C13 H13B 110.2
H13A C13 H13B 108.5
O1 C14 N1 123.6(2)
O1 C14 C13 119.3(2)
N1 C14 C13 117.1(2)
N1 C15 C16 113.2(2)
N1 C15 H15A 108.9
C16 C15 H15A 108.9
N1 C15 H15B 108.9
C16 C15 H15B 108.9
H15A C15 H15B 107.8
C17 C16 C15 124.4(3)
C17 C16 H16 117.8
C15 C16 H16 117.8
C16 C17 H17A 120.0
C16 C17 H17B 120.0
H17A C17 H17B 120.0
N1 C18 C19 115.5(2)
N1 C18 H18A 108.4
C19 C18 H18A 108.4
N1 C18 H18B 108.4
C19 C18 H18B 108.4
H18A C18 H18B 107.5
C20 C19 C18 126.7(3)
C20 C19 H19 116.6
C18 C19 H19 116.6
C19 C20 H20A 120.0
C19 C20 H20B 120.0
H20A C20 H20B 120.0
C14 N1 C18 123.8(2)
C14 N1 C15 117.6(2)
C18 N1 C15 118.5(2)
C2 O2 C8 114.4(2)
C12 S1 C13 99.93(13)
C12 S1 C1 100.76(13)
C13 S1 C1 99.38(11)
O4 Cl1 O6 110.01(14)
O4 Cl1 O3 109.91(13)
O6 Cl1 O3 110.27(13)
O4 Cl1 O5 109.15(15)
O6 Cl1 O5 108.80(13)
O3 Cl1 O5 108.67(13)

loop_
_geom_bond_atom_site_label_1
_geom_bond_atom_site_label_2
_geom_bond_distance
C1 C6 1.544(3)
C1 C2 1.567(4)
C1 S1 1.824(2)
C1 H1 1.0000
C2 O2 1.427(3)
C2 C3 1.557(3)
C2 H2 1.0000
C3 C9 1.513(4)
C3 C4 1.544(4)
C3 C7 1.567(4)
C4 C5 1.546(4)
C4 H4A 0.9900
C4 H4B 0.9900
C5 C6 1.542(4)
C5 H5A 0.9900
C5 H5B 0.9900
C6 C7 1.550(4)
C6 H6 1.0000
C7 C11 1.533(4)
C7 C10 1.540(4)
C8 O2 1.429(3)
C8 H8A 0.9800
C8 H8B 0.9800
C8 H8C 0.9800
C9 H9A 0.9800
C9 H9B 0.9800
C9 H9C 0.9800
C10 H10A 0.9800
C10 H10B 0.9800
C10 H10C 0.9800
C11 H11A 0.9800
C11 H11B 0.9800
C11 H11C 0.9800
C12 S1 1.793(3)
C12 H12A 0.9800
C12 H12B 0.9800
C12 H12C 0.9800
C13 C14 1.517(3)
C13 S1 1.802(2)
C13 H13A 0.9900
C13 H13B 0.9900
C14 O1 1.228(3)
C14 N1 1.344(3)
C15 N1 1.476(3)
C15 C16 1.491(4)
C15 H15A 0.9900
C15 H15B 0.9900
C16 C17 1.294(4)
C16 H16 0.9500
C17 H17A 0.9500
C17 H17B 0.9500
C18 N1 1.466(3)
C18 C19 1.498(4)
C18 H18A 0.9900
C18 H18B 0.9900
C19 C20 1.294(4)
C19 H19 0.9500
C20 H20A 0.9500
C20 H20B 0.9500
Cl1 O4 1.423(2)
Cl1 O6 1.4291(19)
Cl1 O3 1.4360(19)
Cl1 O5 1.441(2)

loop_
_geom_torsion_atom_site_label_1
_geom_torsion_atom_site_label_2
_geom_torsion_atom_site_label_3
_geom_torsion_atom_site_label_4
_geom_torsion
C6 C1 C2 O2 -119.6(2)
S1 C1 C2 O2 5.0(2)
C6 C1 C2 C3 3.7(2)
S1 C1 C2 C3 128.30(17)
O2 C2 C3 C9 -45.4(3)
C1 C2 C3 C9 -165.3(2)
O2 C2 C3 C4 -171.1(2)
C1 C2 C3 C4 69.0(2)
O2 C2 C3 C7 82.7(3)
C1 C2 C3 C7 -37.1(2)
C9 C3 C4 C5 160.3(2)
C2 C3 C4 C5 -74.4(2)
C7 C3 C4 C5 32.4(2)
C3 C4 C5 C6 2.7(3)
C4 C5 C6 C1 70.6(2)
C4 C5 C6 C7 -37.4(2)
C2 C1 C6 C5 -75.3(2)
S1 C1 C6 C5 162.62(18)
C2 C1 C6 C7 31.4(2)
S1 C1 C6 C7 -90.6(2)
C5 C6 C7 C11 176.1(2)
C1 C6 C7 C11 68.6(2)
C5 C6 C7 C10 -61.8(3)
C1 C6 C7 C10 -169.4(2)
C5 C6 C7 C3 55.4(2)
C1 C6 C7 C3 -52.1(2)
C9 C3 C7 C11 60.8(3)
C4 C3 C7 C11 -173.0(2)
C2 C3 C7 C11 -65.3(3)
C9 C3 C7 C10 -63.0(3)
C4 C3 C7 C10 63.2(3)
C2 C3 C7 C10 170.8(2)
C9 C3 C7 C6 -179.4(2)
C4 C3 C7 C6 -53.1(2)
C2 C3 C7 C6 54.5(2)
S1 C13 C14 O1 15.1(3)
S1 C13 C14 N1 -163.8(2)
N1 C15 C16 C17 116.4(3)
N1 C18 C19 C20 7.4(4)
O1 C14 N1 C18 174.4(2)
C13 C14 N1 C18 -6.8(4)
O1 C14 N1 C15 -2.6(4)
C13 C14 N1 C15 176.2(2)
C19 C18 N1 C14 -77.8(3)
C19 C18 N1 C15 99.1(3)
C16 C15 N1 C14 90.8(3)
C16 C15 N1 C18 -86.3(3)
C3 C2 O2 C8 100.4(3)
C1 C2 O2 C8 -144.4(2)
C14 C13 S1 C12 71.2(2)
C14 C13 S1 C1 173.94(19)
C6 C1 S1 C12 -65.8(2)
C2 C1 S1 C12 176.08(17)
C6 C1 S1 C13 -167.89(19)
C2 C1 S1 C13 74.00(19)
